data_4314525
loop_
_publ_author_name
'Takashi Yoshimura'
'Chiaki Suo'
'Kiyoshi Tsuge'
'Shoji Ishizaka'
'Koichi Nozaki'
'Yoichi Sasaki'
'Noboru Kitamura'
'Atsushi Shinohara'

_publ_section_title
;
 Excited-State Properties of Octahedral Hexarhenium(III) Complexes with
 Redox-active N-heteroaromatic Ligands
;
_journal_name_full 'Inorganic Chemistry'
_journal_page_first 531
_journal_page_last 540
_journal_paper_doi 10.1021/ic9015788
_journal_volume 49
_journal_year 2010
_chemical_formula_moiety 'C24 H24 Cl4 N4 Re6 S8, 2(C16 H36 N) '
_chemical_formula_sum 'C56 H96 Cl4 N6 Re6 S8'
_chemical_formula_weight 2368.95
_space_group_IT_number 14
_symmetry_cell_setting monoclinic
_symmetry_Int_Tables_number 14
_symmetry_space_group_name_Hall '-P 2ybc'
_symmetry_space_group_name_H-M 'P 1 21/c 1'
_cell_angle_alpha 90
_cell_angle_beta 92.78(1)
_cell_angle_gamma 90
_cell_formula_units_Z 2
_cell_length_a 13.520(6)
_cell_length_b 10.835(4)
_cell_length_c 23.838(8)
_cell_measurement_reflns_used 21162
_cell_measurement_temperature 170.2
_cell_measurement_theta_max 27.5
_cell_measurement_theta_min 3.0
_cell_volume 3488(2)
_computing_cell_refinement PROCESS-AUTO
_computing_data_collection PROCESS-AUTO
_computing_data_reduction 'teXsan Ver. 2.0'
_computing_publication_material 'teXsan Ver. 2.0'
_computing_structure_refinement SHELXL97
_computing_structure_solution SIR92
_diffrn_ambient_temperature 170.2
_diffrn_detector_area_resol_mean 10.00
_diffrn_measured_fraction_theta_full 1.0
_diffrn_measurement_device_type 'Rigaku RAXIS-RAPID Imaging Plate'
_diffrn_measurement_method \w
_diffrn_radiation_type 'Mo K\a'
_diffrn_radiation_wavelength 0.7107
_diffrn_reflns_av_R_equivalents 0.065
_diffrn_reflns_limit_h_max 17
_diffrn_reflns_limit_h_min -17
_diffrn_reflns_limit_k_max 12
_diffrn_reflns_limit_k_min -14
_diffrn_reflns_limit_l_max 30
_diffrn_reflns_limit_l_min -30
_diffrn_reflns_number 32747
_diffrn_reflns_theta_full 27.45
_diffrn_reflns_theta_max 27.45
_exptl_absorpt_coefficient_mu 10.807
_exptl_absorpt_correction_T_max 0.220
_exptl_absorpt_correction_T_min 0.034
_exptl_absorpt_correction_type integration
_exptl_absorpt_process_details '(Higashi, 1999)'
_exptl_crystal_colour orange
_exptl_crystal_density_diffrn 2.255
_exptl_crystal_density_method 'not measured'
_exptl_crystal_description block
_exptl_crystal_F_000 2240.00
_exptl_crystal_size_max 0.300
_exptl_crystal_size_mid 0.200
_exptl_crystal_size_min 0.140
_refine_diff_density_max 1.76
_refine_diff_density_min -1.88
_refine_ls_extinction_coef 0.0000
_refine_ls_extinction_expression Fc^*^=kFc[1+0.001xFc^2^\l^3^/sin(2\q)]^-1/4^
_refine_ls_extinction_method SHELXL
_refine_ls_goodness_of_fit_ref 1.023
_refine_ls_hydrogen_treatment noref
_refine_ls_number_parameters 370
_refine_ls_number_reflns 7911
_refine_ls_R_factor_gt 0.0366
_refine_ls_shift/su_max 0.0000
_refine_ls_structure_factor_coef Fsqd
_refine_ls_weighting_details 'w = 1/[\s^2^(Fo^2^) + (0.0238P)^2^+16.5522P] where P=(Fo^2^+2Fc^2^)/3'
_refine_ls_weighting_scheme calc
_refine_ls_wR_factor_ref 0.0821
_reflns_number_gt 6735
_reflns_number_total 7911
_reflns_threshold_expression >2.0sigma(I)
_cod_data_source_file ic9015788_si_002_2.cif
_cod_data_source_block (Bu4N)2[3a]
_cod_original_sg_symbol_H-M 'P 21/c '
_cod_original_formula_sum 'C56 H96 Cl4 N6 Re6 S8 '
_cod_database_code 4314525

loop_
_symmetry_equiv_pos_as_xyz
x,y,z
-x,1/2+y,1/2-z
-x,-y,-z
x,1/2-y,1/2+z

loop_
_atom_site_label
_atom_site_type_symbol
_atom_site_fract_x
_atom_site_fract_y
_atom_site_fract_z
_atom_site_U_iso_or_equiv
_atom_site_adp_type
_atom_site_occupancy
_atom_site_symmetry_multiplicity
_atom_site_calc_flag
_atom_site_refinement_flags
_atom_site_disorder_assembly
_atom_site_disorder_group
Re(1) Re 0.12719(2) -0.04994(2) 0.48781(1) 0.02340(7) Uani 1.00 1 d . . .
Re(2) Re 0.04677(2) 0.09581(2) 0.55924(1) 0.02309(7) Uani 1.00 1 d . . .
Re(3) Re -0.01418(2) -0.13000(2) 0.54783(1) 0.02250(7) Uani 1.00 1 d . . .
Cl(1) Cl 0.2949(1) -0.1162(2) 0.47088(8) 0.0373(4) Uani 1.00 1 d . . .
Cl(2) Cl 0.1057(1) 0.2185(2) 0.63938(7) 0.0367(4) Uani 1.00 1 d . . .
S(1) S 0.0608(1) -0.2555(2) 0.47873(7) 0.0287(3) Uani 1.00 1 d . . .
S(2) S 0.1474(1) -0.0790(2) 0.58816(7) 0.0280(3) Uani 1.00 1 d . . .
S(3) S -0.0869(1) 0.0142(2) 0.61039(7) 0.0281(3) Uani 1.00 1 d . . .
S(4) S -0.1733(1) -0.1641(2) 0.50141(7) 0.0289(3) Uani 1.00 1 d . . .
N(1) N -0.0321(4) -0.2860(5) 0.6054(2) 0.029(1) Uani 1.00 1 d . . .
N(2) N -0.4297(6) -0.4891(9) 0.7400(4) 0.067(2) Uani 1.00 1 d . . .
N(3) N -0.4703(4) -0.1774(6) 0.6184(2) 0.036(1) Uani 1.00 1 d . . .
C(1) C -0.0501(6) -0.4017(6) 0.5882(3) 0.032(2) Uani 1.00 1 d . . .
C(2) C -0.0244(6) -0.2702(7) 0.6611(3) 0.041(2) Uani 1.00 1 d . . .
C(3) C -0.0586(6) -0.5006(6) 0.6240(3) 0.038(2) Uani 1.00 1 d . . .
C(4) C -0.0326(6) -0.3619(7) 0.6995(3) 0.042(2) Uani 1.00 1 d . . .
C(5) C -0.0510(5) -0.4813(6) 0.6813(3) 0.032(2) Uani 1.00 1 d . . .
C(6) C -0.0575(6) -0.5879(7) 0.7231(3) 0.043(2) Uani 1.00 1 d . . .
C(7) C -0.1484(7) -0.6660(7) 0.7154(4) 0.053(2) Uani 1.00 1 d . . .
C(8) C -0.2454(7) -0.6031(8) 0.7245(4) 0.049(2) Uani 1.00 1 d . . .
C(9) C -0.3317(8) -0.6533(9) 0.7017(4) 0.061(3) Uani 1.00 1 d . . .
C(10) C -0.2526(6) -0.4975(9) 0.7551(3) 0.050(2) Uani 1.00 1 d . . .
C(11) C -0.4203(8) -0.594(1) 0.7110(4) 0.066(3) Uani 1.00 1 d . . .
C(12) C -0.3450(9) -0.4428(9) 0.7614(4) 0.062(3) Uani 1.00 1 d . . .
C(13) C -0.4093(6) -0.2573(8) 0.5800(3) 0.044(2) Uani 1.00 1 d . . .
C(14) C -0.4073(5) -0.1362(7) 0.6710(3) 0.036(2) Uani 1.00 1 d . . .
C(15) C -0.5042(6) -0.0696(7) 0.5815(3) 0.036(2) Uani 1.00 1 d . . .
C(16) C -0.5579(6) -0.2470(7) 0.6421(3) 0.038(2) Uani 1.00 1 d . . .
C(17) C -0.3646(9) -0.3744(9) 0.6076(5) 0.078(4) Uani 1.00 1 d . . .
C(18) C -0.3163(6) -0.0594(8) 0.6577(3) 0.049(2) Uani 1.00 1 d . . .
C(19) C -0.5591(6) 0.0339(7) 0.6111(3) 0.037(2) Uani 1.00 1 d . . .
C(20) C -0.6283(6) -0.3088(7) 0.5983(3) 0.041(2) Uani 1.00 1 d . . .
C(21) C -0.3216(9) -0.4556(9) 0.5628(5) 0.082(4) Uani 1.00 1 d . . .
C(22) C -0.2715(6) -0.0064(7) 0.7140(3) 0.043(2) Uani 1.00 1 d . . .
C(23) C -0.5741(6) 0.1430(8) 0.5696(3) 0.043(2) Uani 1.00 1 d . . .
C(24) C -0.7091(6) -0.3756(8) 0.6309(4) 0.050(2) Uani 1.00 1 d . . .
C(25A) C -0.395(2) -0.538(2) 0.5429(9) 0.061(5) Uani 0.50 2 d P . .
C(25B) C -0.312(2) -0.581(2) 0.5655(10) 0.080(7) Uani 0.50 2 d P . .
C(26) C -0.2334(7) -0.1059(9) 0.7552(4) 0.058(3) Uani 1.00 1 d . . .
C(27) C -0.6235(7) 0.2534(8) 0.5957(4) 0.056(2) Uani 1.00 1 d . . .
C(28) C -0.7832(6) -0.4430(8) 0.5906(4) 0.056(2) Uani 1.00 1 d . . .
H(1) H -0.0575 -0.4166 0.5483 0.0381 Uiso 1.00 1 calc . . .
H(2) H -0.0119 -0.1874 0.6750 0.0492 Uiso 1.00 1 calc . . .
H(3) H -0.0701 -0.5825 0.6089 0.0460 Uiso 1.00 1 calc . . .
H(4) H -0.0248 -0.3433 0.7390 0.0503 Uiso 1.00 1 calc . . .
H(5) H 0.0004 -0.6391 0.7205 0.0535 Uiso 1.00 1 calc . . .
H(6) H -0.0558 -0.5541 0.7605 0.0535 Uiso 1.00 1 calc . . .
H(7) H -0.1501 -0.6971 0.6773 0.0628 Uiso 1.00 1 calc . . .
H(8) H -0.1420 -0.7357 0.7401 0.0628 Uiso 1.00 1 calc . . .
H(9) H -0.3308 -0.7284 0.6788 0.0752 Uiso 1.00 1 calc . . .
H(10) H -0.1939 -0.4593 0.7727 0.0603 Uiso 1.00 1 calc . . .
H(11) H -0.4807 -0.6313 0.6952 0.0781 Uiso 1.00 1 calc . . .
H(12) H -0.3479 -0.3655 0.7824 0.0749 Uiso 1.00 1 calc . . .

loop_
_atom_site_aniso_label
_atom_site_aniso_U_11
_atom_site_aniso_U_22
_atom_site_aniso_U_33
_atom_site_aniso_U_12
_atom_site_aniso_U_13
_atom_site_aniso_U_23
Re(1) 0.0222(1) 0.0272(1) 0.0208(1) 0.0005(1) 0.0012(1) 0.0020(1)
Re(2) 0.0252(1) 0.0251(1) 0.0188(1) -0.0011(1) -0.0008(1) -0.0002(1)
Re(3) 0.0245(1) 0.0243(1) 0.0186(1) -0.0009(1) 0.0005(1) 0.0021(1)
Cl(1) 0.0265(9) 0.049(1) 0.0370(9) 0.0069(7) 0.0058(7) 0.0092(8)
Cl(2) 0.045(1) 0.0376(9) 0.0264(8) -0.0021(8) -0.0058(7) -0.0051(8)
S(1) 0.0317(9) 0.0276(8) 0.0270(8) 0.0021(7) 0.0009(7) -0.0010(7)
S(2) 0.0278(8) 0.0318(9) 0.0242(8) -0.0009(7) -0.0023(7) 0.0033(7)
S(3) 0.0292(8) 0.0331(9) 0.0221(8) 0.0026(7) 0.0036(6) 0.0015(7)
S(4) 0.0269(9) 0.0311(9) 0.0286(8) -0.0055(7) 0.0008(7) 0.0030(7)
N(1) 0.030(3) 0.030(3) 0.026(3) -0.002(2) 0.005(2) 0.004(3)
N(2) 0.048(5) 0.097(7) 0.057(5) 0.000(5) 0.011(4) 0.024(5)
N(3) 0.039(3) 0.043(3) 0.027(3) -0.005(3) 0.006(3) 0.004(3)
C(1) 0.043(4) 0.027(3) 0.027(3) -0.005(3) 0.004(3) 0.000(3)
C(2) 0.065(5) 0.032(4) 0.025(3) -0.009(4) -0.006(3) 0.003(3)
C(3) 0.048(4) 0.024(4) 0.043(4) 0.000(3) 0.003(3) 0.004(3)
C(4) 0.058(5) 0.042(4) 0.025(4) -0.001(4) -0.002(3) 0.007(3)
C(5) 0.034(4) 0.032(4) 0.029(3) 0.001(3) 0.003(3) 0.006(3)
C(6) 0.051(5) 0.037(4) 0.042(4) 0.003(4) 0.009(4) 0.014(4)
C(7) 0.070(6) 0.032(4) 0.056(5) -0.003(4) -0.001(5) 0.012(4)
C(8) 0.060(6) 0.045(5) 0.043(5) -0.014(4) 0.003(4) 0.014(4)
C(9) 0.069(7) 0.060(6) 0.053(5) -0.019(5) -0.002(5) 0.011(5)
C(10) 0.049(5) 0.066(6) 0.036(4) -0.015(4) 0.007(4) 0.016(4)
C(11) 0.056(6) 0.098(8) 0.043(5) -0.034(6) -0.005(5) 0.019(6)
C(12) 0.089(8) 0.061(6) 0.038(5) -0.013(5) 0.018(5) 0.001(4)
C(13) 0.048(5) 0.051(5) 0.034(4) 0.005(4) 0.014(3) -0.002(4)
C(14) 0.036(4) 0.051(4) 0.021(3) -0.004(3) 0.002(3) 0.000(3)
C(15) 0.040(4) 0.044(4) 0.026(3) 0.004(3) 0.002(3) 0.012(3)
C(16) 0.039(4) 0.040(4) 0.036(4) -0.010(3) 0.008(3) 0.007(3)
C(17) 0.111(9) 0.051(5) 0.079(7) 0.030(6) 0.061(7) 0.030(5)
C(18) 0.047(5) 0.067(6) 0.034(4) -0.016(4) 0.006(4) 0.000(4)
C(19) 0.037(4) 0.037(4) 0.039(4) 0.003(3) 0.001(3) -0.001(3)
C(20) 0.042(4) 0.047(4) 0.036(4) -0.007(4) 0.007(3) 0.004(4)
C(21) 0.082(8) 0.050(6) 0.117(10) -0.008(5) 0.052(7) -0.031(6)
C(22) 0.048(5) 0.049(5) 0.034(4) -0.007(4) 0.001(3) -0.003(4)
C(23) 0.035(4) 0.050(5) 0.046(5) 0.004(3) 0.005(3) 0.004(4)
C(24) 0.045(5) 0.057(5) 0.050(5) -0.013(4) 0.010(4) 0.015(4)
C(25A) 0.07(1) 0.038(9) 0.07(1) 0.016(9) 0.00(1) -0.011(9)
C(25B) 0.12(2) 0.05(1) 0.08(2) 0.02(1) 0.04(1) 0.01(1)
C(26) 0.059(6) 0.064(6) 0.048(5) 0.015(5) -0.017(4) -0.006(5)
C(27) 0.053(5) 0.052(5) 0.061(6) 0.010(4) 0.000(4) -0.008(5)
C(28) 0.041(5) 0.063(6) 0.064(6) -0.011(4) -0.002(4) 0.021(5)

loop_
_atom_type_symbol
_atom_type_description
_atom_type_scat_dispersion_real
_atom_type_scat_dispersion_imag
_atom_type_scat_source
C C 0.003 0.002
;International Tables for Crystallography
(1992, Vol. C, Tables 4.2.6.8 and 6.1.1.4)
;
H H 0.000 0.000
;International Tables for Crystallography
(1992, Vol. C, Table 6.1.1.4)
;
N N 0.006 0.003
;International Tables for Crystallography
(1992, Vol. C, Tables 4.2.6.8 and 6.1.1.4)
;
Cl Cl 0.148 0.159
;International Tables for Crystallography
(1992, Vol. C, Tables 4.2.6.8 and 6.1.1.4)
;
Re Re -1.018 7.231
;International Tables for Crystallography
(1992, Vol. C, Tables 4.2.6.8 and 6.1.1.4)
;
S S 0.125 0.123
;International Tables for Crystallography
(1992, Vol. C, Tables 4.2.6.8 and 6.1.1.4)
;

loop_
_geom_angle_atom_site_label_1
_geom_angle_atom_site_label_2
_geom_angle_atom_site_label_3
_geom_angle
_geom_angle_site_symmetry_1
_geom_angle_site_symmetry_2
_geom_angle_site_symmetry_3
_geom_angle_publ_flag
Re(2) Re(1) Re(2) 90.02(2) . . 3_556 yes
Re(2) Re(1) Re(3) 59.91(1) . . . yes
Re(2) Re(1) Re(3) 59.97(1) . . 3_556 yes
Re(2) Re(1) Cl(1) 135.36(5) . . . yes
Re(2) Re(1) S(1) 117.08(5) . . . yes
Re(2) Re(1) S(2) 57.39(4) . . . yes
Re(2) Re(1) S(3) 117.19(4) . . 3_556 yes
Re(2) Re(1) S(4) 57.33(4) . . 3_556 yes
Re(2) Re(1) Re(3) 59.94(2) 3_556 . . yes
Re(2) Re(1) Re(3) 59.81(2) 3_556 . 3_556 yes
Re(2) Re(1) Cl(1) 134.62(5) 3_556 . . yes
Re(2) Re(1) S(1) 57.30(4) 3_556 . . yes
Re(2) Re(1) S(2) 117.26(4) 3_556 . . yes
Re(2) Re(1) S(3) 57.00(4) 3_556 . 3_556 yes
Re(2) Re(1) S(4) 116.93(4) 3_556 . 3_556 yes
Re(3) Re(1) Re(3) 89.65(2) . . 3_556 yes
Re(3) Re(1) Cl(1) 135.37(5) . . . yes
Re(3) Re(1) S(1) 57.20(4) . . . yes
Re(3) Re(1) S(2) 57.35(4) . . . yes
Re(3) Re(1) S(3) 116.89(4) . . 3_556 yes
Re(3) Re(1) S(4) 117.18(4) . . 3_556 yes
Re(3) Re(1) Cl(1) 134.98(5) 3_556 . . yes
Re(3) Re(1) S(1) 117.06(5) 3_556 . . yes
Re(3) Re(1) S(2) 117.31(4) 3_556 . . yes
Re(3) Re(1) S(3) 57.26(4) 3_556 . 3_556 yes
Re(3) Re(1) S(4) 57.15(4) 3_556 . 3_556 yes
Cl(1) Re(1) S(1) 93.35(6) . . . yes
Cl(1) Re(1) S(2) 93.69(6) . . . yes
Cl(1) Re(1) S(3) 93.14(6) . . 3_556 yes
Cl(1) Re(1) S(4) 93.62(6) . . 3_556 yes
S(1) Re(1) S(2) 89.55(6) . . . yes
S(1) Re(1) S(3) 89.76(6) . . 3_556 yes
S(1) Re(1) S(4) 173.03(6) . . 3_556 yes
S(2) Re(1) S(3) 173.16(6) . . 3_556 yes
S(2) Re(1) S(4) 90.21(6) . . 3_556 yes
S(3) Re(1) S(4) 89.65(6) 3_556 . 3_556 yes
Re(1) Re(2) Re(1) 89.98(2) . . 3_556 yes
Re(1) Re(2) Re(3) 59.91(1) . . . yes
Re(1) Re(2) Re(3) 59.93(1) . . 3_556 yes
Re(1) Re(2) Cl(2) 135.72(5) . . . yes
Re(1) Re(2) S(1) 117.03(4) . . 3_556 yes
Re(1) Re(2) S(2) 57.47(4) . . . yes
Re(1) Re(2) S(3) 117.30(4) . . . yes
Re(1) Re(2) S(4) 57.44(4) . . 3_556 yes
Re(1) Re(2) Re(3) 59.913(10) 3_556 . . yes
Re(1) Re(2) Re(3) 59.80(1) 3_556 . 3_556 yes
Re(1) Re(2) Cl(2) 134.26(5) 3_556 . . yes
Re(1) Re(2) S(1) 57.22(4) 3_556 . 3_556 yes
Re(1) Re(2) S(2) 117.26(4) 3_556 . . yes
Re(1) Re(2) S(3) 57.40(4) 3_556 . . yes
Re(1) Re(2) S(4) 116.94(4) 3_556 . 3_556 yes
Re(3) Re(2) Re(3) 89.63(1) . . 3_556 yes
Re(3) Re(2) Cl(2) 133.58(4) . . . yes
Re(3) Re(2) S(1) 117.08(4) . . 3_556 yes
Re(3) Re(2) S(2) 57.38(4) . . . yes
Re(3) Re(2) S(3) 57.42(4) . . . yes
Re(3) Re(2) S(4) 117.29(4) . . 3_556 yes
Re(3) Re(2) Cl(2) 136.78(4) 3_556 . . yes
Re(3) Re(2) S(1) 57.13(4) 3_556 . 3_556 yes
Re(3) Re(2) S(2) 117.35(4) 3_556 . . yes
Re(3) Re(2) S(3) 117.16(4) 3_556 . . yes
Re(3) Re(2) S(4) 57.16(4) 3_556 . 3_556 yes
Cl(2) Re(2) S(1) 94.11(6) . . 3_556 yes
Cl(2) Re(2) S(2) 92.64(6) . . . yes
Cl(2) Re(2) S(3) 91.63(6) . . . yes
Cl(2) Re(2) S(4) 95.07(6) . . 3_556 yes
S(1) Re(2) S(2) 173.25(6) 3_556 . . yes
S(1) Re(2) S(3) 89.96(6) 3_556 . . yes
S(1) Re(2) S(4) 89.28(6) 3_556 . 3_556 yes
S(2) Re(2) S(3) 89.64(6) . . . yes
S(2) Re(2) S(4) 90.33(6) . . 3_556 yes
S(3) Re(2) S(4) 173.29(6) . . 3_556 yes
Re(1) Re(3) Re(1) 90.35(2) . . 3_556 yes
Re(1) Re(3) Re(2) 60.18(1) . . . yes
Re(1) Re(3) Re(2) 60.26(2) . . 3_556 yes
Re(1) Re(3) S(1) 57.50(4) . . . yes
Re(1) Re(3) S(2) 57.63(4) . . . yes
Re(1) Re(3) S(3) 117.39(4) . . . yes
Re(1) Re(3) S(4) 117.76(5) . . . yes
Re(1) Re(3) N(1) 135.1(1) . . . yes
Re(1) Re(3) Re(2) 60.28(2) 3_556 . . yes
Re(1) Re(3) Re(2) 60.102(9) 3_556 . 3_556 yes
Re(1) Re(3) S(1) 117.58(4) 3_556 . . yes
Re(1) Re(3) S(2) 117.82(4) 3_556 . . yes
Re(1) Re(3) S(3) 57.48(4) 3_556 . . yes
Re(1) Re(3) S(4) 57.61(4) 3_556 . . yes
Re(1) Re(3) N(1) 134.5(1) 3_556 . . yes
Re(2) Re(3) Re(2) 90.37(1) . . 3_556 yes
Re(2) Re(3) S(1) 117.66(4) . . . yes
Re(2) Re(3) S(2) 57.58(4) . . . yes
Re(2) Re(3) S(3) 57.23(4) . . . yes
Re(2) Re(3) S(4) 117.86(4) . . . yes
Re(2) Re(3) N(1) 134.8(1) . . . yes
Re(2) Re(3) S(1) 57.51(4) 3_556 . . yes
Re(2) Re(3) S(2) 117.86(4) 3_556 . . yes
Re(2) Re(3) S(3) 117.54(4) 3_556 . . yes
Re(2) Re(3) S(4) 57.52(4) 3_556 . . yes
Re(2) Re(3) N(1) 134.8(1) 3_556 . . yes
S(1) Re(3) S(2) 89.92(6) . . . yes
S(1) Re(3) S(3) 173.82(6) . . . yes
S(1) Re(3) S(4) 89.75(6) . . . yes
S(1) Re(3) N(1) 93.2(1) . . . yes
S(2) Re(3) S(3) 89.64(6) . . . yes
S(2) Re(3) S(4) 174.37(6) . . . yes
S(2) Re(3) N(1) 93.0(1) . . . yes
S(3) Re(3) S(4) 90.09(6) . . . yes
S(3) Re(3) N(1) 92.9(1) . . . yes
S(4) Re(3) N(1) 92.6(1) . . . yes
Re(1) S(1) Re(2) 65.48(5) . . 3_556 yes
Re(1) S(1) Re(3) 65.29(4) . . . yes
Re(2) S(1) Re(3) 65.36(4) 3_556 . . yes
Re(1) S(2) Re(2) 65.14(4) . . . yes
Re(1) S(2) Re(3) 65.02(4) . . . yes
Re(2) S(2) Re(3) 65.05(4) . . . yes
Re(1) S(3) Re(2) 65.60(5) 3_556 . . yes
Re(1) S(3) Re(3) 65.26(4) 3_556 . . yes
Re(2) S(3) Re(3) 65.35(5) . . . yes
Re(1) S(4) Re(2) 65.23(4) 3_556 . 3_556 yes
Re(1) S(4) Re(3) 65.24(4) 3_556 . . yes
Re(2) S(4) Re(3) 65.32(5) 3_556 . . yes
Re(3) N(1) C(1) 123.6(4) . . . yes
Re(3) N(1) C(2) 121.0(4) . . . yes
C(1) N(1) C(2) 115.4(6) . . . yes
C(11) N(2) C(12) 114.6(9) . . . yes
C(13) N(3) C(14) 110.8(5) . . . yes
C(13) N(3) C(15) 104.1(5) . . . yes
C(13) N(3) C(16) 113.0(6) . . . yes
C(14) N(3) C(15) 112.7(5) . . . yes
C(14) N(3) C(16) 104.4(5) . . . yes
C(15) N(3) C(16) 112.0(5) . . . yes
N(1) C(1) C(3) 124.0(6) . . . yes
N(1) C(2) C(4) 124.8(7) . . . yes
C(1) C(3) C(5) 119.4(6) . . . yes
C(2) C(4) C(5) 119.5(7) . . . yes
C(3) C(5) C(4) 117.0(6) . . . yes
C(3) C(5) C(6) 121.7(6) . . . yes
C(4) C(5) C(6) 121.2(6) . . . yes
C(5) C(6) C(7) 114.8(6) . . . yes
C(6) C(7) C(8) 116.3(7) . . . yes
C(7) C(8) C(9) 119.6(8) . . . yes
C(7) C(8) C(10) 122.9(8) . . . yes
C(9) C(8) C(10) 117.5(9) . . . yes
C(8) C(9) C(11) 118.3(9) . . . yes
C(8) C(10) C(12) 120.0(8) . . . yes
N(2) C(11) C(9) 125.6(9) . . . yes
N(2) C(12) C(10) 123.9(9) . . . yes
N(3) C(13) C(17) 115.0(7) . . . yes
N(3) C(14) C(18) 114.0(6) . . . yes
N(3) C(15) C(19) 115.7(6) . . . yes
N(3) C(16) C(20) 115.3(6) . . . yes
C(13) C(17) C(21) 109.5(8) . . . yes
C(14) C(18) C(22) 107.8(6) . . . yes
C(15) C(19) C(23) 108.4(6) . . . yes
C(16) C(20) C(24) 106.9(6) . . . yes
C(17) C(21) C(25A) 108(1) . . . yes
C(17) C(21) C(25B) 125(1) . . . yes
C(25A) C(21) C(25B) 56(1) . . . yes
C(18) C(22) C(26) 113.5(7) . . . yes
C(19) C(23) C(27) 112.8(7) . . . yes
C(20) C(24) C(28) 111.2(7) . . . yes
C(21) C(25A) C(25B) 60(1) . . . yes
C(21) C(25B) C(25A) 62(1) . . . yes

loop_
_geom_bond_atom_site_label_1
_geom_bond_atom_site_label_2
_geom_bond_distance
_geom_bond_site_symmetry_1
_geom_bond_site_symmetry_2
_geom_bond_publ_flag
Re(1) Re(2) 2.599(1) . . yes
Re(1) Re(2) 2.6041(9) . 3_556 yes
Re(1) Re(3) 2.5919(7) . . yes
Re(1) Re(3) 2.595(1) . 3_556 yes
Re(1) Cl(1) 2.431(2) . . yes
Re(1) S(1) 2.406(2) . . yes
Re(1) S(2) 2.415(2) . . yes
Re(1) S(3) 2.409(2) . 3_556 yes
Re(1) S(4) 2.413(2) . 3_556 yes
Re(2) Re(3) 2.592(1) . . yes
Re(2) Re(3) 2.596(1) . 3_556 yes
Re(2) Cl(2) 2.430(2) . . yes
Re(2) S(1) 2.408(2) . 3_556 yes
Re(2) S(2) 2.413(2) . . yes
Re(2) S(3) 2.398(2) . . yes
Re(2) S(4) 2.410(2) . 3_556 yes
Re(3) S(1) 2.398(2) . . yes
Re(3) S(2) 2.408(2) . . yes
Re(3) S(3) 2.403(2) . . yes
Re(3) S(4) 2.400(2) . . yes
Re(3) N(1) 2.198(5) . . yes
N(1) C(1) 1.337(9) . . yes
N(1) C(2) 1.336(9) . . yes
N(2) C(11) 1.34(1) . . yes
N(2) C(12) 1.33(1) . . yes
N(3) C(13) 1.53(1) . . yes
N(3) C(14) 1.547(9) . . yes
N(3) C(15) 1.520(9) . . yes
N(3) C(16) 1.534(10) . . yes
C(1) C(3) 1.378(10) . . yes
C(2) C(4) 1.36(1) . . yes
C(3) C(5) 1.38(1) . . yes
C(4) C(5) 1.38(1) . . yes
C(5) C(6) 1.53(1) . . yes
C(6) C(7) 1.50(1) . . yes
C(7) C(8) 1.50(1) . . yes
C(8) C(9) 1.38(1) . . yes
C(8) C(10) 1.36(1) . . yes
C(9) C(11) 1.39(2) . . yes
C(10) C(12) 1.40(1) . . yes
C(13) C(17) 1.54(1) . . yes
C(14) C(18) 1.53(1) . . yes
C(15) C(19) 1.54(1) . . yes
C(16) C(20) 1.53(1) . . yes
C(17) C(21) 1.52(2) . . yes
C(18) C(22) 1.55(1) . . yes
C(19) C(23) 1.55(1) . . yes
C(20) C(24) 1.55(1) . . yes
C(21) C(25A) 1.40(2) . . yes
C(21) C(25B) 1.37(2) . . yes
C(22) C(26) 1.53(1) . . yes
C(23) C(27) 1.52(1) . . yes
C(24) C(28) 1.54(1) . . yes
C(25A) C(25B) 1.31(3) . . yes
